data_1517273
loop_
_publ_author_name
'Chartrand, Daniel'
'Hanan, Garry S.'

_publ_section_title
;
 Optoelectronic properties and structural effects of the incremental
 addition of pyridyl moieties on a rhodium dimer.
;
_journal_issue 45
_journal_name_full 'The journal of physical chemistry. A'
_journal_page_first 10340
_journal_page_last 10352
_journal_paper_doi 10.1021/jp502243c
_journal_volume 118
_journal_year 2014
_chemical_absolute_configuration rmad
_chemical_compound_source 'Synthesized by the authors. See text'
_chemical_formula_moiety '2(C81 H60 Br3 N9 Rh2), 3(C H2 Cl2)'
_chemical_formula_sum 'C82.5 H63 Br3 Cl3 N9 Rh2'
_chemical_formula_weight 1732.32
_chemical_name_systematic
; 
 mono(N,N'-diphenyl-4-pyrid-4-ylbenzamidinate)-tris(N,N'-diphenyl-4-
bromobenzamidinate) dirhodium, dichloromethane 1.5-solvate
;
_space_group_IT_number 79
_symmetry_cell_setting tetragonal
_symmetry_space_group_name_Hall 'I 4'
_symmetry_space_group_name_H-M 'I 4'
_atom_sites_solution_hydrogens geom
_atom_sites_solution_primary direct
_atom_sites_solution_secondary difmap
_audit_creation_method SHELXL-97
_cell_angle_alpha 90.00
_cell_angle_beta 90.00
_cell_angle_gamma 90.00
_cell_formula_units_Z 2
_cell_length_a 14.7855(7)
_cell_length_b 14.7855(7)
_cell_length_c 17.6398(9)
_cell_measurement_reflns_used 53250
_cell_measurement_temperature 150
_cell_measurement_theta_max 67.07
_cell_measurement_theta_min 3.90
_cell_volume 3856.3(3)
_computing_cell_refinement 'SAINT V7.68A(Bruker AXS, 2009)'
_computing_data_collection 'APEX2  (Bruker AXS, 2009)'
_computing_data_reduction 'SAINT V7.68A(Bruker AXS, 2009)'
_computing_molecular_graphics 'SHELXTL v6.12 (Bruker AXS, 2001)'
_computing_publication_material 'UdMX (Maris, 2004)'
_computing_structure_refinement 'SHELXL97 (Sheldrick, 2008)'
_computing_structure_solution 'SHELXS97 (Sheldrick, 2008)'
_diffrn_ambient_temperature 150
_diffrn_detector_area_resol_mean 8.3
_diffrn_measured_fraction_theta_full 0.999
_diffrn_measured_fraction_theta_max 0.999
_diffrn_measurement_device_type 'Bruker Microstar'
_diffrn_measurement_method \w
_diffrn_radiation_monochromator 'Helios optics'
_diffrn_radiation_source 'Rotating Anode'
_diffrn_radiation_type CuK\a
_diffrn_radiation_wavelength 1.54178
_diffrn_reflns_av_R_equivalents 0.054
_diffrn_reflns_av_sigmaI/netI 0.0176
_diffrn_reflns_limit_h_max 17
_diffrn_reflns_limit_h_min -17
_diffrn_reflns_limit_k_max 17
_diffrn_reflns_limit_k_min -17
_diffrn_reflns_limit_l_max 21
_diffrn_reflns_limit_l_min -18
_diffrn_reflns_number 84308
_diffrn_reflns_theta_full 67.35
_diffrn_reflns_theta_max 67.35
_diffrn_reflns_theta_min 3.90
_exptl_absorpt_coefficient_mu 6.625
_exptl_absorpt_correction_T_max 0.5886
_exptl_absorpt_correction_T_min 0.4630
_exptl_absorpt_correction_type multi-scan
_exptl_absorpt_process_details 'Sadabs (Sheldrick, 2008)'
_exptl_crystal_colour red
_exptl_crystal_density_diffrn 1.492
_exptl_crystal_density_method 'not measured'
_exptl_crystal_description prism
_exptl_crystal_F_000 1734
_exptl_crystal_size_max 0.16
_exptl_crystal_size_mid 0.08
_exptl_crystal_size_min 0.08
_refine_diff_density_max 1.047
_refine_diff_density_min -0.698
_refine_diff_density_rms 0.132
_refine_ls_abs_structure_details 'Flack H D (1983), 1400 Friedel Pairs'
_refine_ls_abs_structure_Flack 0.057(18)
_refine_ls_extinction_method none
_refine_ls_goodness_of_fit_ref 1.076
_refine_ls_hydrogen_treatment constr
_refine_ls_matrix_type full
_refine_ls_number_parameters 264
_refine_ls_number_reflns 3198
_refine_ls_number_restraints 87
_refine_ls_restrained_S_all 1.073
_refine_ls_R_factor_all 0.0591
_refine_ls_R_factor_gt 0.0578
_refine_ls_shift/su_max 0.001
_refine_ls_shift/su_mean 0.000
_refine_ls_structure_factor_coef Fsqd
_refine_ls_weighting_details 'calc w=1/[\s^2^(Fo^2^)+(0.1154P)^2^+10.0386P] where P=(Fo^2^+2Fc^2^)/3'
_refine_ls_weighting_scheme calc
_refine_ls_wR_factor_gt 0.1594
_refine_ls_wR_factor_ref 0.1614
_reflns_number_gt 3100
_reflns_number_total 3198
_reflns_threshold_expression I>2\s(I)
_cod_data_source_file jp502243c_si_002.cif
_cod_data_source_block dane34
_cod_depositor_comments 'Adding full bibliography for 1517273--1517276.cif.'
_cod_original_sg_symbol_H-M I4
_cod_original_formula_sum 'C82.50 H63 Br3 Cl3 N9 Rh2'
_cod_database_code 1517273

loop_
_symmetry_equiv_pos_as_xyz
'x, y, z'
'-x, -y, z'
'-y, x, z'
'y, -x, z'
'x+1/2, y+1/2, z+1/2'
'-x+1/2, -y+1/2, z+1/2'
'-y+1/2, x+1/2, z+1/2'
'y+1/2, -x+1/2, z+1/2'

loop_
_atom_site_label
_atom_site_type_symbol
_atom_site_fract_x
_atom_site_fract_y
_atom_site_fract_z
_atom_site_U_iso_or_equiv
_atom_site_adp_type
_atom_site_occupancy
_atom_site_symmetry_multiplicity
_atom_site_calc_flag
_atom_site_refinement_flags
_atom_site_disorder_assembly
_atom_site_disorder_group
Rh1 Rh 1.0000 0.0000 0.34244(4) 0.0390(3) Uani 1 4 d S . .
Rh2 Rh 1.0000 0.0000 0.47857(4) 0.0395(3) Uani 1 4 d S . .
Br1 Br 0.78713(11) 0.56387(7) 0.41088(13) 0.0950(4) Uani 0.75 1 d P A 1
N1 N 0.9662(4) 0.1342(4) 0.3456(4) 0.0430(12) Uani 1 1 d . . .
N2 N 0.9377(4) 0.1247(4) 0.4744(4) 0.0415(12) Uani 1 1 d . . .
C1 C 0.9358(4) 0.1722(4) 0.4099(6) 0.0458(11) Uani 1 1 d D . .
C2 C 0.8989(4) 0.2657(4) 0.4096(5) 0.0511(12) Uani 1 1 d D . .
C3 C 0.8325(9) 0.2951(8) 0.3592(8) 0.061(2) Uani 0.75 1 d PD A 1
H3 H 0.8087 0.2530 0.3237 0.073 Uiso 0.75 1 calc PR A 1
C4 C 0.7996(9) 0.3834(7) 0.3586(7) 0.069(3) Uani 0.75 1 d PDU A 1
H4 H 0.7516 0.4007 0.3258 0.082 Uiso 0.75 1 calc PR A 1
C5 C 0.8377(8) 0.4426(6) 0.4052(8) 0.062(2) Uani 0.75 1 d PDU A 1
C6 C 0.9020(7) 0.4196(8) 0.4622(7) 0.060(3) Uani 0.75 1 d PDU A 1
H6 H 0.9225 0.4624 0.4985 0.072 Uiso 0.75 1 calc PR A 1
C7 C 0.9331(10) 0.3314(9) 0.4615(8) 0.0528(19) Uani 0.75 1 d PD A 1
H7 H 0.9786 0.3140 0.4967 0.063 Uiso 0.75 1 calc PR A 1
C8 C 0.9950(5) 0.1882(5) 0.2840(4) 0.0482(15) Uani 1 1 d . . .
C9 C 0.9614(6) 0.1684(5) 0.2117(4) 0.0524(17) Uani 1 1 d . . .
H9 H 0.9155 0.1241 0.2051 0.063 Uiso 1 1 calc R . .
C10 C 0.9970(6) 0.2159(7) 0.1488(5) 0.069(2) Uani 1 1 d . . .
H10 H 0.9729 0.2051 0.0997 0.082 Uiso 1 1 calc R . .
C11 C 1.0666(6) 0.2778(6) 0.1576(5) 0.071(2) Uani 1 1 d . . .
H11 H 1.0917 0.3076 0.1147 0.085 Uiso 1 1 calc R . .
C12 C 1.0996(6) 0.2959(5) 0.2307(5) 0.065(2) Uani 1 1 d . . .
H12 H 1.1467 0.3388 0.2374 0.078 Uiso 1 1 calc R . .
C13 C 1.0637(5) 0.2516(5) 0.2933(5) 0.0540(16) Uani 1 1 d . . .
H13 H 1.0861 0.2646 0.3426 0.065 Uiso 1 1 calc R . .
C14 C 0.8806(5) 0.1463(4) 0.5358(4) 0.0463(14) Uani 1 1 d . . .
C15 C 0.7885(5) 0.1532(5) 0.5274(5) 0.0549(16) Uani 1 1 d . . .
H15 H 0.7624 0.1448 0.4787 0.066 Uiso 1 1 calc R . .
C16 C 0.7323(6) 0.1722(6) 0.5893(5) 0.065(2) Uani 1 1 d . . .
H16 H 0.6691 0.1797 0.5821 0.078 Uiso 1 1 calc R . .
C17 C 0.7681(6) 0.1799(6) 0.6585(5) 0.067(2) Uani 1 1 d . . .
H17 H 0.7293 0.1897 0.7006 0.080 Uiso 1 1 calc R . .
C18 C 0.8606(6) 0.1737(6) 0.6700(4) 0.0630(19) Uani 1 1 d . . .
H18 H 0.8855 0.1807 0.7194 0.076 Uiso 1 1 calc R . .
C19 C 0.9170(6) 0.1570(5) 0.6075(4) 0.0531(17) Uani 1 1 d . . .
H19 H 0.9806 0.1530 0.6145 0.064 Uiso 1 1 calc R . .
C3A C 0.8253(18) 0.277(2) 0.3624(18) 0.061(2) Uani 0.25 1 d PD A 2
H3A H 0.8086 0.2327 0.3263 0.073 Uiso 0.25 1 calc P B 2
C4A C 0.777(2) 0.3571(18) 0.3699(18) 0.069(3) Uani 0.25 1 d PD A 2
H4A H 0.7267 0.3664 0.3374 0.082 Uiso 0.25 1 calc P C 2
C5A C 0.7976(17) 0.4241(16) 0.4221(14) 0.062(2) Uani 0.25 1 d PDU A 2
C6A C 0.874(2) 0.410(2) 0.467(2) 0.060(3) Uani 0.25 1 d PD A 2
H6A H 0.8917 0.4550 0.5024 0.072 Uiso 0.25 1 calc P D 2
C7A C 0.924(3) 0.331(2) 0.462(2) 0.0528(19) Uani 0.25 1 d PD A 2
H7A H 0.9741 0.3211 0.4948 0.063 Uiso 0.25 1 calc P E 2
C20 C 0.7299(15) 0.4926(14) 0.4430(11) 0.114(10) Uani 0.25 1 d PDU A 2
C21 C 0.7511(17) 0.5836(14) 0.447(2) 0.130(15) Uiso 0.25 1 d PDU A 2
H21 H 0.8110 0.6032 0.4360 0.156 Uiso 0.25 1 calc P F 2
C22 C 0.685(2) 0.6463(15) 0.466(3) 0.119(15) Uiso 0.25 1 d PDU A 2
H22 H 0.7017 0.7084 0.4670 0.143 Uiso 0.25 1 calc P G 2
N3 N 0.6004(19) 0.625(2) 0.483(2) 0.104(11) Uiso 0.25 1 d PDU A 2
C23 C 0.5800(17) 0.538(2) 0.479(3) 0.132(17) Uiso 0.25 1 d PDU A 2
H23 H 0.5195 0.5200 0.4900 0.159 Uiso 0.25 1 calc P H 2
C24 C 0.6418(17) 0.4703(17) 0.461(3) 0.141(16) Uiso 0.25 1 d PDU A 2
H24 H 0.6234 0.4087 0.4610 0.169 Uiso 0.25 1 calc P I 2
C30 C 1.0000 0.5000 0.6343(12) 0.141(17) Uani 0.75 2 d SPD . .
H30A H 1.0519 0.5160 0.6014 0.170 Uiso 0.375 1 calc PR . .
H30B H 0.9481 0.4840 0.6014 0.170 Uiso 0.375 1 calc PR . .
Cl1 Cl 0.9713(7) 0.5928(4) 0.6927(10) 0.306(9) Uani 0.75 1 d PD . .

loop_
_atom_site_aniso_label
_atom_site_aniso_U_11
_atom_site_aniso_U_22
_atom_site_aniso_U_33
_atom_site_aniso_U_23
_atom_site_aniso_U_13
_atom_site_aniso_U_12
Rh1 0.0484(4) 0.0484(4) 0.0202(5) 0.000 0.000 0.000
Rh2 0.0475(4) 0.0475(4) 0.0235(5) 0.000 0.000 0.000
Br1 0.1527(11) 0.0504(5) 0.0819(8) -0.0073(10) 0.0045(14) 0.0220(6)
N1 0.051(3) 0.054(3) 0.023(3) 0.004(2) 0.003(3) 0.001(2)
N2 0.055(3) 0.046(3) 0.024(3) -0.003(2) 0.001(3) 0.001(2)
C1 0.050(3) 0.052(3) 0.036(3) -0.008(4) 0.010(4) -0.002(2)
C2 0.068(3) 0.051(3) 0.034(3) 0.008(4) 0.007(5) 0.004(2)
C3 0.085(5) 0.058(6) 0.040(4) -0.003(4) -0.012(4) 0.008(4)
C4 0.085(7) 0.066(6) 0.056(6) 0.016(5) -0.011(5) 0.006(5)
C5 0.091(6) 0.051(4) 0.043(5) -0.001(5) -0.002(5) 0.015(4)
C6 0.079(7) 0.057(5) 0.043(4) -0.010(4) 0.016(5) -0.002(5)
C7 0.063(5) 0.061(4) 0.034(3) -0.002(3) 0.007(3) 0.001(3)
C8 0.059(4) 0.049(3) 0.036(4) 0.008(3) 0.004(3) 0.005(3)
C9 0.068(4) 0.065(4) 0.025(3) 0.013(3) 0.004(3) 0.004(4)
C10 0.076(5) 0.096(6) 0.034(4) 0.017(4) 0.002(4) 0.012(4)
C11 0.087(6) 0.067(5) 0.058(5) 0.026(4) 0.027(4) 0.009(4)
C12 0.077(5) 0.049(4) 0.068(5) 0.001(3) 0.021(4) 0.000(3)
C13 0.063(4) 0.049(4) 0.049(4) 0.004(3) 0.009(3) 0.001(3)
C14 0.066(4) 0.047(3) 0.026(3) -0.003(2) 0.002(3) -0.001(3)
C15 0.054(4) 0.063(4) 0.048(4) 0.001(3) 0.009(3) -0.004(3)
C16 0.069(5) 0.074(5) 0.052(5) -0.006(4) 0.009(4) 0.008(4)
C17 0.079(5) 0.076(5) 0.046(5) -0.018(4) 0.019(4) -0.007(4)
C18 0.076(5) 0.079(5) 0.033(4) -0.013(3) 0.014(3) -0.004(4)
C19 0.061(4) 0.063(4) 0.035(4) -0.009(3) -0.002(3) -0.001(3)
C3A 0.085(5) 0.058(6) 0.040(4) -0.003(4) -0.012(4) 0.008(4)
C4A 0.085(7) 0.066(6) 0.056(6) 0.016(5) -0.011(5) 0.006(5)
C5A 0.091(6) 0.051(4) 0.043(5) -0.001(5) -0.002(5) 0.015(4)
C6A 0.079(7) 0.057(5) 0.043(4) -0.010(4) 0.016(5) -0.002(5)
C7A 0.063(5) 0.061(4) 0.034(3) -0.002(3) 0.007(3) 0.001(3)
C20 0.130(19) 0.097(18) 0.113(19) -0.023(17) -0.019(17) 0.026(17)
C30 0.052(11) 0.076(14) 0.30(5) 0.000 0.000 -0.025(11)
Cl1 0.142(7) 0.295(15) 0.48(3) 0.060(15) -0.054(10) 0.007(8)

loop_
_atom_type_symbol
_atom_type_description
_atom_type_scat_dispersion_real
_atom_type_scat_dispersion_imag
_atom_type_scat_source
C C 0.0181 0.0091 'International Tables Vol C Tables 4.2.6.8 and 6.1.1.4'
H H 0.0000 0.0000 'International Tables Vol C Tables 4.2.6.8 and 6.1.1.4'
N N 0.0311 0.0180 'International Tables Vol C Tables 4.2.6.8 and 6.1.1.4'
Cl Cl 0.3639 0.7018 'International Tables Vol C Tables 4.2.6.8 and 6.1.1.4'
Br Br -0.6763 1.2805 'International Tables Vol C Tables 4.2.6.8 and 6.1.1.4'
Rh Rh 0.0927 3.6045 'International Tables Vol C Tables 4.2.6.8 and 6.1.1.4'

loop_
_geom_angle_atom_site_label_1
_geom_angle_atom_site_label_2
_geom_angle_atom_site_label_3
_geom_angle
_geom_angle_site_symmetry_1
_geom_angle_site_symmetry_3
N1 Rh1 N1 176.9(4) 4_665 3_645
N1 Rh1 N1 89.957(11) 4_665 2_755
N1 Rh1 N1 89.957(12) 3_645 2_755
N1 Rh1 N1 89.957(12) 4_665 .
N1 Rh1 N1 89.957(11) 3_645 .
N1 Rh1 N1 176.9(4) 2_755 .
N1 Rh1 Rh2 88.4(2) 4_665 .
N1 Rh1 Rh2 88.4(2) 3_645 .
N1 Rh1 Rh2 88.4(2) 2_755 .
N1 Rh1 Rh2 88.4(2) . .
N2 Rh2 N2 89.927(15) . 3_645
N2 Rh2 N2 89.926(15) . 4_665
N2 Rh2 N2 175.9(4) 3_645 4_665
N2 Rh2 N2 175.9(4) . 2_755
N2 Rh2 N2 89.927(15) 3_645 2_755
N2 Rh2 N2 89.927(15) 4_665 2_755
N2 Rh2 Rh1 87.9(2) . .
N2 Rh2 Rh1 87.9(2) 3_645 .
N2 Rh2 Rh1 87.9(2) 4_665 .
N2 Rh2 Rh1 87.9(2) 2_755 .
C1 N1 C8 120.9(6) . .
C1 N1 Rh1 120.7(5) . .
C8 N1 Rh1 116.9(5) . .
C1 N2 C14 121.5(6) . .
C1 N2 Rh2 120.6(5) . .
C14 N2 Rh2 116.2(5) . .
N2 C1 N1 119.4(5) . .
N2 C1 C2 120.0(8) . .
N1 C1 C2 120.6(8) . .
C3A C2 C7A 121.7(19) . .
C3 C2 C7 116.5(9) . .
C3A C2 C1 114.1(14) . .
C7A C2 C1 123.0(16) . .
C3 C2 C1 123.4(8) . .
C7 C2 C1 120.0(9) . .
C2 C3 C4 122.9(11) . .
C2 C3 H3 118.6 . .
C4 C3 H3 118.6 . .
C5 C4 C3 117.7(11) . .
C5 C4 H4 121.1 . .
C3 C4 H4 121.1 . .
C4 C5 C6 124.2(9) . .
C4 C5 Br1 118.5(8) . .
C6 C5 Br1 116.2(8) . .
C7 C6 C5 116.2(11) . .
C7 C6 H6 121.9 . .
C5 C6 H6 121.9 . .
C6 C7 C2 121.9(12) . .
C6 C7 H7 119.0 . .
C2 C7 H7 119.0 . .
C13 C8 C9 120.5(7) . .
C13 C8 N1 120.6(7) . .
C9 C8 N1 118.4(7) . .
C8 C9 C10 118.6(8) . .
C8 C9 H9 120.7 . .
C10 C9 H9 120.7 . .
C11 C10 C9 121.1(8) . .
C11 C10 H10 119.5 . .
C9 C10 H10 119.5 . .
C10 C11 C12 119.1(7) . .
C10 C11 H11 120.5 . .
C12 C11 H11 120.5 . .
C13 C12 C11 120.5(8) . .
C13 C12 H12 119.7 . .
C11 C12 H12 119.7 . .
C12 C13 C8 120.1(8) . .
C12 C13 H13 119.9 . .
C8 C13 H13 119.9 . .
C15 C14 C19 118.4(7) . .
C15 C14 N2 121.9(6) . .
C19 C14 N2 119.7(7) . .
C14 C15 C16 121.2(8) . .
C14 C15 H15 119.4 . .
C16 C15 H15 119.4 . .
C17 C16 C15 119.7(8) . .
C17 C16 H16 120.2 . .
C15 C16 H16 120.2 . .
C16 C17 C18 121.3(7) . .
C16 C17 H17 119.4 . .
C18 C17 H17 119.4 . .
C17 C18 C19 118.8(8) . .
C17 C18 H18 120.6 . .
C19 C18 H18 120.6 . .
C14 C19 C18 120.5(8) . .
C14 C19 H19 119.8 . .
C18 C19 H19 119.8 . .
C2 C3A C4A 117(2) . .
C2 C3A H3A 121.5 . .
C4A C3A H3A 121.5 . .
C3A C4A C5A 124(3) . .
C3A C4A H4A 118.0 . .
C5A C4A H4A 118.0 . .
C4A C5A C6A 116.6(19) . .
C4A C5A C20 120.6(17) . .
C6A C5A C20 120.7(16) . .
C7A C6A C5A 121(3) . .
C7A C6A H6A 119.3 . .
C5A C6A H6A 119.3 . .
C6A C7A C2 119(3) . .
C6A C7A H7A 120.5 . .
C2 C7A H7A 120.5 . .
C24 C20 C21 115.8(6) . .
C24 C20 C5A 122.3(7) . .
C21 C20 C5A 121.9(7) . .
C20 C21 C22 120.1(6) . .
C20 C21 H21 119.9 . .
C22 C21 H21 119.9 . .
N3 C22 C21 124.0(6) . .
N3 C22 H22 118.0 . .
C21 C22 H22 118.0 . .
C23 N3 C22 115.8(6) . .
N3 C23 C24 124.0(6) . .
N3 C23 H23 118.0 . .
C24 C23 H23 118.0 . .
C20 C24 C23 120.2(6) . .
C20 C24 H24 119.9 . .
C23 C24 H24 119.9 . .
Cl1 C30 Cl1 108.8(7) . 2_765
Cl1 C30 H30A 109.9 . .
Cl1 C30 H30A 109.9 2_765 .
Cl1 C30 H30B 109.9 . .
Cl1 C30 H30B 109.9 2_765 .
H30A C30 H30B 108.3 . .

loop_
_geom_bond_atom_site_label_1
_geom_bond_atom_site_label_2
_geom_bond_distance
_geom_bond_site_symmetry_2
Rh1 N1 2.047(6) 4_665
Rh1 N1 2.047(6) 3_645
Rh1 N1 2.047(6) 2_755
Rh1 N1 2.047(6) .
Rh1 Rh2 2.4012(9) .
Rh2 N2 2.063(6) .
Rh2 N2 2.063(6) 3_645
Rh2 N2 2.063(6) 4_665
Rh2 N2 2.063(6) 2_755
Br1 C5 1.945(9) .
N1 C1 1.344(11) .
N1 C8 1.414(10) .
N2 C1 1.336(12) .
N2 C14 1.410(10) .
C1 C2 1.486(7) .
C2 C3A 1.380(19) .
C2 C7A 1.388(19) .
C2 C3 1.393(12) .
C2 C7 1.428(12) .
C3 C4 1.394(13) .
C3 H3 0.9500 .
C4 C5 1.327(13) .
C4 H4 0.9500 .
C5 C6 1.425(13) .
C6 C7 1.383(13) .
C6 H6 0.9500 .
C7 H7 0.9500 .
C8 C13 1.393(11) .
C8 C9 1.398(11) .
C9 C10 1.416(11) .
C9 H9 0.9500 .
C10 C11 1.386(14) .
C10 H10 0.9500 .
C11 C12 1.404(14) .
C11 H11 0.9500 .
C12 C13 1.389(11) .
C12 H12 0.9500 .
C13 H13 0.9500 .
C14 C15 1.374(11) .
C14 C19 1.384(10) .
C15 C16 1.400(11) .
C15 H15 0.9500 .
C16 C17 1.335(12) .
C16 H16 0.9500 .
C17 C18 1.386(13) .
C17 H17 0.9500 .
C18 C19 1.405(11) .
C18 H18 0.9500 .
C19 H19 0.9500 .
C3A C4A 1.385(19) .
C3A H3A 0.9500 .
C4A C5A 1.386(18) .
C4A H4A 0.9500 .
C5A C6A 1.397(19) .
C5A C20 1.471(5) .
C6A C7A 1.383(19) .
C6A H6A 0.9500 .
C7A H7A 0.9500 .
C20 C24 1.382(5) .
C20 C21 1.383(5) .
C21 C22 1.387(5) .
C21 H21 0.9500 .
C22 N3 1.328(5) .
C22 H22 0.9500 .
N3 C23 1.327(5) .
C23 C24 1.388(5) .
C23 H23 0.9500 .
C24 H24 0.9500 .
C30 Cl1 1.767(5) .
C30 Cl1 1.767(5) 2_765
C30 H30A 0.9900 .
C30 H30B 0.9900 .

loop_
_geom_torsion_atom_site_label_1
_geom_torsion_atom_site_label_2
_geom_torsion_atom_site_label_3
_geom_torsion_atom_site_label_4
_geom_torsion
_geom_torsion_site_symmetry_1
_geom_torsion_site_symmetry_4
N1 Rh1 Rh2 N2 102.4(2) 4_665 .
N1 Rh1 Rh2 N2 -77.6(2) 3_645 .
N1 Rh1 Rh2 N2 -167.6(2) 2_755 .
N1 Rh1 Rh2 N2 12.4(2) . .
N1 Rh1 Rh2 N2 -167.6(2) 4_665 3_645
N1 Rh1 Rh2 N2 12.4(2) 3_645 3_645
N1 Rh1 Rh2 N2 -77.6(2) 2_755 3_645
N1 Rh1 Rh2 N2 102.4(2) . 3_645
N1 Rh1 Rh2 N2 12.4(2) 4_665 4_665
N1 Rh1 Rh2 N2 -167.6(2) 3_645 4_665
N1 Rh1 Rh2 N2 102.4(2) 2_755 4_665
N1 Rh1 Rh2 N2 -77.6(2) . 4_665
N1 Rh1 Rh2 N2 -77.6(2) 4_665 2_755
N1 Rh1 Rh2 N2 102.4(2) 3_645 2_755
N1 Rh1 Rh2 N2 12.4(2) 2_755 2_755
N1 Rh1 Rh2 N2 -167.6(2) . 2_755
N1 Rh1 N1 C1 -103.4(5) 4_665 .
N1 Rh1 N1 C1 73.4(6) 3_645 .
Rh2 Rh1 N1 C1 -15.0(5) . .
N1 Rh1 N1 C8 62.8(6) 4_665 .
N1 Rh1 N1 C8 -120.4(4) 3_645 .
Rh2 Rh1 N1 C8 151.2(5) . .
N2 Rh2 N2 C1 -102.4(5) 3_645 .
N2 Rh2 N2 C1 73.5(6) 4_665 .
Rh1 Rh2 N2 C1 -14.5(5) . .
N2 Rh2 N2 C14 63.0(6) 3_645 .
N2 Rh2 N2 C14 -121.1(4) 4_665 .
Rh1 Rh2 N2 C14 151.0(5) . .
C14 N2 C1 N1 -157.7(6) . .
Rh2 N2 C1 N1 7.0(8) . .
C14 N2 C1 C2 21.4(9) . .
Rh2 N2 C1 C2 -173.9(4) . .
C8 N1 C1 N2 -157.7(6) . .
Rh1 N1 C1 N2 7.9(8) . .
C8 N1 C1 C2 23.2(9) . .
Rh1 N1 C1 C2 -171.1(4) . .
N2 C1 C2 C3A -119.7(16) . .
N1 C1 C2 C3A 59.3(17) . .
N2 C1 C2 C7A 48(2) . .
N1 C1 C2 C7A -133(2) . .
N2 C1 C2 C3 -128.2(11) . .
N1 C1 C2 C3 50.9(11) . .
N2 C1 C2 C7 53.5(12) . .
N1 C1 C2 C7 -127.4(11) . .
C7 C2 C3 C4 -0.4(17) . .
C1 C2 C3 C4 -178.8(11) . .
C2 C3 C4 C5 4(2) . .
C3 C4 C5 C6 -8(2) . .
C3 C4 C5 Br1 -175.5(10) . .
C4 C5 C6 C7 8(2) . .
Br1 C5 C6 C7 175.5(10) . .
C5 C6 C7 C2 -3.5(19) . .
C3 C2 C7 C6 0.2(18) . .
C1 C2 C7 C6 178.7(11) . .
C1 N1 C8 C13 57.4(9) . .
Rh1 N1 C8 C13 -108.8(7) . .
C1 N1 C8 C9 -130.8(7) . .
Rh1 N1 C8 C9 63.0(8) . .
C13 C8 C9 C10 -1.6(11) . .
N1 C8 C9 C10 -173.5(7) . .
C8 C9 C10 C11 2.8(12) . .
C9 C10 C11 C12 -2.4(13) . .
C10 C11 C12 C13 0.8(12) . .
C11 C12 C13 C8 0.4(12) . .
C9 C8 C13 C12 0.0(11) . .
N1 C8 C13 C12 171.7(7) . .
C1 N2 C14 C15 53.8(9) . .
Rh2 N2 C14 C15 -111.5(7) . .
C1 N2 C14 C19 -129.1(7) . .
Rh2 N2 C14 C19 65.5(7) . .
C19 C14 C15 C16 1.2(11) . .
N2 C14 C15 C16 178.3(7) . .
C14 C15 C16 C17 -3.1(13) . .
C15 C16 C17 C18 3.2(14) . .
C16 C17 C18 C19 -1.5(14) . .
C15 C14 C19 C18 0.5(11) . .
N2 C14 C19 C18 -176.6(7) . .
C17 C18 C19 C14 -0.4(12) . .
C7A C2 C3A C4A 0.0(15) . .
C1 C2 C3A C4A 168.0(10) . .
C2 C3A C4A C5A -0.8(14) . .
C3A C4A C5A C6A 2(3) . .
C3A C4A C5A C20 -161.5(15) . .
C4A C5A C6A C7A -3(4) . .
C20 C5A C6A C7A 161(2) . .
C5A C6A C7A C2 2(4) . .
C3A C2 C7A C6A -1(3) . .
C3 C2 C7A C6A 9(4) . .
C7 C2 C7A C6A 134(26) . .
C1 C2 C7A C6A -167(2) . .
C4A C5A C20 C24 47(3) . .
C6A C5A C20 C24 -116(3) . .
C4A C5A C20 C21 -134(3) . .
C6A C5A C20 C21 63(3) . .
C24 C20 C21 C22 -1.4(19) . .
C5A C20 C21 C22 179.4(14) . .
C20 C21 C22 N3 1(3) . .
C21 C22 N3 C23 -1(4) . .
C22 N3 C23 C24 1(4) . .
C21 C20 C24 C23 2(3) . .
C5A C20 C24 C23 -179.1(18) . .
N3 C23 C24 C20 -2(4) . .
